data_1506119
loop_
_publ_author_name
'He, Yong'
'Funk, Raymond L.'

_publ_section_title
;
 Total syntheses of (+-)-\b-erythroidine and (+-)-8-oxo-\b-erythroidine by
 an intramolecular Diels-Alder cycloaddition of a 2-amidoacrolein
;
_journal_coden_ASTM ORLEF7
_journal_issue 17
_journal_name_full 'Organic Letters'
_journal_page_first 3689
_journal_page_last 3692
_journal_paper_doi 10.1021/ol061267r
_journal_volume 8
_journal_year 2006
_chemical_formula_moiety 'C15 H17 N O3'
_chemical_formula_sum 'C15 H17 N O3'
_chemical_formula_weight 259.30
_space_group_IT_number 14
_symmetry_cell_setting monoclinic
_symmetry_space_group_name_Hall '-P 2ybc'
_symmetry_space_group_name_H-M 'P 1 21/c 1'
_atom_sites_solution_hydrogens geom
_atom_sites_solution_primary direct
_atom_sites_solution_secondary difmap
_audit_creation_method SHELXL-97
_cell_angle_alpha 90.00
_cell_angle_beta 94.55(12)
_cell_angle_gamma 90.00
_cell_formula_units_Z 4
_cell_length_a 14.116(18)
_cell_length_b 11.11(2)
_cell_length_c 8.36(2)
_cell_measurement_reflns_used 3152
_cell_measurement_temperature 108(2)
_cell_measurement_theta_max 28.373
_cell_measurement_theta_min 2.359
_cell_volume 1307(4)
_computing_cell_refinement 'Bruker SMART'
_computing_data_collection 'Bruker SMART'
_computing_data_reduction 'Bruker SAINT'
_computing_molecular_graphics 'Bruker SHELXTL'
_computing_publication_material 'Bruker SHELXTL'
_computing_structure_refinement 'SHELXL-97 (Sheldrick, 1997)'
_computing_structure_solution 'SHELXS-97 (Sheldrick, 1990)'
_diffrn_ambient_temperature 108(2)
_diffrn_measured_fraction_theta_full 0.942
_diffrn_measured_fraction_theta_max 0.942
_diffrn_measurement_device_type 'CCD area detector'
_diffrn_measurement_method 'phi and omega scans'
_diffrn_radiation_monochromator graphite
_diffrn_radiation_source 'fine-focus sealed tube'
_diffrn_radiation_type MoK\a
_diffrn_radiation_wavelength 0.71073
_diffrn_reflns_av_R_equivalents 0.0338
_diffrn_reflns_av_sigmaI/netI 0.0430
_diffrn_reflns_limit_h_max 18
_diffrn_reflns_limit_h_min -18
_diffrn_reflns_limit_k_max 14
_diffrn_reflns_limit_k_min -14
_diffrn_reflns_limit_l_max 10
_diffrn_reflns_limit_l_min -10
_diffrn_reflns_number 9176
_diffrn_reflns_theta_full 28.26
_diffrn_reflns_theta_max 28.26
_diffrn_reflns_theta_min 2.34
_exptl_absorpt_coefficient_mu 0.092
_exptl_absorpt_correction_type none
_exptl_crystal_colour colourless
_exptl_crystal_density_diffrn 1.318
_exptl_crystal_density_method 'not measured'
_exptl_crystal_description cubical
_exptl_crystal_F_000 552
_exptl_crystal_size_max 0.50
_exptl_crystal_size_mid 0.30
_exptl_crystal_size_min 0.30
_refine_diff_density_max 0.378
_refine_diff_density_min -0.323
_refine_diff_density_rms 0.084
_refine_ls_extinction_method none
_refine_ls_goodness_of_fit_ref 1.041
_refine_ls_hydrogen_treatment noref
_refine_ls_matrix_type full
_refine_ls_number_parameters 172
_refine_ls_number_reflns 3047
_refine_ls_number_restraints 0
_refine_ls_restrained_S_all 1.041
_refine_ls_R_factor_all 0.0664
_refine_ls_R_factor_gt 0.0501
_refine_ls_shift/su_max 0.007
_refine_ls_shift/su_mean 0.001
_refine_ls_structure_factor_coef Fsqd
_refine_ls_weighting_details 'calc w=1/[\s^2^(Fo^2^)+(0.0749P)^2^+0.0000P] where P=(Fo^2^+2Fc^2^)/3'
_refine_ls_weighting_scheme calc
_refine_ls_wR_factor_gt 0.1226
_refine_ls_wR_factor_ref 0.1321
_reflns_number_gt 2352
_reflns_number_total 3047
_reflns_threshold_expression >2sigma(I)
_cod_data_source_file ol061267rsi20060524_063708.cif
_cod_data_source_block yxh4m
_cod_depositor_comments
;
The following automatic conversions were performed:

'_symmetry_cell_setting' value 'Monoclinic' changed to 'monoclinic'
according to /home/saulius/struct/CIF-dictionaries/cif_core.dic
dictionary named 'cif_core.dic' version 2.4.1 from 2010-06-29.

Automatic conversion script
Id: cif_fix_values 1715 2011-07-08 13:25:40Z adriana 

 Updated bibliographic information.

 Antanas Vaitkus,
 2019-09-20
;
_cod_original_sg_symbol_H-M P2(1)/c
_cod_database_code 1506119

loop_
_symmetry_equiv_pos_as_xyz
'x, y, z'
'-x, y+1/2, -z+1/2'
'-x, -y, -z'
'x, -y-1/2, z-1/2'

loop_
_atom_site_label
_atom_site_type_symbol
_atom_site_fract_x
_atom_site_fract_y
_atom_site_fract_z
_atom_site_U_iso_or_equiv
_atom_site_adp_type
_atom_site_occupancy
_atom_site_symmetry_multiplicity
_atom_site_calc_flag
_atom_site_refinement_flags
C1 C 0.72034(11) 0.46625(14) 0.68376(18) 0.0251(4) Uani 1 1 d .
C2 C 0.65936(11) 0.57499(15) 0.63775(18) 0.0261(4) Uani 1 1 d .
H2A H 0.6787 0.6448 0.7063 0.031 Uiso 1 1 calc R
H2B H 0.5915 0.5575 0.6494 0.031 Uiso 1 1 calc R
C3 C 0.67613(10) 0.60097(13) 0.45981(17) 0.0192(3) Uani 1 1 d .
H3 H 0.7281 0.6620 0.4575 0.023 Uiso 1 1 calc R
C4 C 0.58998(10) 0.64862(15) 0.36147(19) 0.0261(4) Uani 1 1 d .
H4 H 0.5649 0.7238 0.3920 0.031 Uiso 1 1 calc R
C5 C 0.54641(10) 0.59283(15) 0.2346(2) 0.0290(4) Uani 1 1 d .
H5 H 0.4942 0.6318 0.1774 0.035 Uiso 1 1 calc R
C6 C 0.57648(10) 0.47004(15) 0.17770(19) 0.0273(4) Uani 1 1 d .
H6A H 0.6163 0.4798 0.0862 0.033 Uiso 1 1 calc R
H6B H 0.5194 0.4230 0.1401 0.033 Uiso 1 1 calc R
C7 C 0.63289(10) 0.40141(14) 0.31407(17) 0.0221(3) Uani 1 1 d .
H7A H 0.6602 0.3277 0.2697 0.026 Uiso 1 1 calc R
H7B H 0.5890 0.3765 0.3947 0.026 Uiso 1 1 calc R
C8 C 0.71421(9) 0.47807(13) 0.39789(16) 0.0168(3) Uani 1 1 d .
C9 C 0.79631(9) 0.49449(13) 0.29248(16) 0.0173(3) Uani 1 1 d .
C10 C 0.87753(10) 0.65370(16) 0.1407(2) 0.0294(4) Uani 1 1 d .
C11 C 0.78780(9) 0.58181(14) 0.15165(17) 0.0214(3) Uani 1 1 d .
H11A H 0.7739 0.5362 0.0507 0.026 Uiso 1 1 calc R
H11B H 0.7341 0.6374 0.1642 0.026 Uiso 1 1 calc R
C12 C 0.95595(11) 0.46437(15) 0.2114(2) 0.0297(4) Uani 1 1 d .
H12A H 1.0181 0.4390 0.2636 0.036 Uiso 1 1 calc R
H12B H 0.9442 0.4173 0.1112 0.036 Uiso 1 1 calc R
C13 C 0.87901(10) 0.43647(14) 0.32183(17) 0.0212(3) Uani 1 1 d .
C14 C 0.90141(10) 0.34810(15) 0.45769(19) 0.0278(4) Uani 1 1 d .
H14A H 0.9488 0.3844 0.5372 0.033 Uiso 1 1 calc R
H14B H 0.9299 0.2747 0.4146 0.033 Uiso 1 1 calc R
C15 C 0.81325(11) 0.31340(14) 0.54127(18) 0.0250(3) Uani 1 1 d .
H15A H 0.7792 0.2474 0.4816 0.030 Uiso 1 1 calc R
H15B H 0.8321 0.2847 0.6514 0.030 Uiso 1 1 calc R
N1 N 0.75063(8) 0.41831(11) 0.54803(14) 0.0204(3) Uani 1 1 d .
O1 O 0.96020(7) 0.59283(11) 0.17111(14) 0.0317(3) Uani 1 1 d .
O2 O 0.87969(8) 0.76041(13) 0.1075(2) 0.0548(4) Uani 1 1 d .
O3 O 0.73800(9) 0.42627(12) 0.82118(13) 0.0407(3) Uani 1 1 d .

loop_
_atom_site_aniso_label
_atom_site_aniso_U_11
_atom_site_aniso_U_22
_atom_site_aniso_U_33
_atom_site_aniso_U_23
_atom_site_aniso_U_13
_atom_site_aniso_U_12
C1 0.0359(8) 0.0211(9) 0.0188(8) -0.0005(6) 0.0052(6) -0.0004(6)
C2 0.0351(8) 0.0239(9) 0.0204(8) -0.0017(6) 0.0095(6) 0.0020(6)
C3 0.0222(7) 0.0153(8) 0.0207(7) 0.0004(6) 0.0054(5) -0.0001(5)
C4 0.0239(7) 0.0226(9) 0.0328(9) 0.0070(7) 0.0087(6) 0.0036(6)
C5 0.0199(7) 0.0339(10) 0.0331(9) 0.0119(7) 0.0010(6) 0.0007(6)
C6 0.0205(7) 0.0363(10) 0.0246(8) 0.0016(7) -0.0012(6) -0.0092(6)
C7 0.0229(7) 0.0217(9) 0.0218(7) -0.0012(6) 0.0031(6) -0.0044(6)
C8 0.0202(6) 0.0151(7) 0.0152(7) 0.0006(5) 0.0019(5) 0.0000(5)
C9 0.0203(6) 0.0187(8) 0.0128(6) -0.0031(5) 0.0014(5) -0.0034(5)
C10 0.0219(7) 0.0357(11) 0.0305(9) 0.0101(7) 0.0010(6) -0.0042(7)
C11 0.0188(6) 0.0284(9) 0.0170(7) 0.0021(6) 0.0011(5) -0.0026(6)
C12 0.0252(7) 0.0298(10) 0.0351(9) -0.0026(7) 0.0087(7) 0.0018(6)
C13 0.0224(7) 0.0213(8) 0.0199(7) -0.0047(6) 0.0025(5) -0.0001(6)
C14 0.0281(7) 0.0277(9) 0.0271(8) -0.0008(7) -0.0013(6) 0.0088(6)
C15 0.0352(8) 0.0202(8) 0.0193(7) 0.0028(6) 0.0009(6) 0.0092(6)
N1 0.0285(6) 0.0184(7) 0.0143(6) 0.0012(5) 0.0022(5) 0.0038(5)
O1 0.0193(5) 0.0383(7) 0.0379(7) 0.0075(5) 0.0052(5) -0.0025(5)
O2 0.0288(6) 0.0438(9) 0.0906(12) 0.0328(8) -0.0027(7) -0.0091(6)
O3 0.0718(9) 0.0361(8) 0.0146(6) 0.0026(5) 0.0055(6) 0.0103(6)

loop_
_atom_type_symbol
_atom_type_description
_atom_type_scat_dispersion_real
_atom_type_scat_dispersion_imag
_atom_type_scat_source
C C 0.0033 0.0016 'International Tables Vol C Tables 4.2.6.8 and 6.1.1.4'
H H 0.0000 0.0000 'International Tables Vol C Tables 4.2.6.8 and 6.1.1.4'
N N 0.0061 0.0033 'International Tables Vol C Tables 4.2.6.8 and 6.1.1.4'
O O 0.0106 0.0060 'International Tables Vol C Tables 4.2.6.8 and 6.1.1.4'

loop_
_geom_angle_atom_site_label_1
_geom_angle_atom_site_label_2
_geom_angle_atom_site_label_3
_geom_angle
O3 C1 N1 125.6(2)
O3 C1 C2 126.16(15)
N1 C1 C2 108.20(17)
C1 C2 C3 105.36(13)
C1 C2 H2A 110.7
C3 C2 H2A 110.7
C1 C2 H2B 110.7
C3 C2 H2B 110.7
H2A C2 H2B 108.8
C4 C3 C2 114.19(16)
C4 C3 C8 114.08(15)
C2 C3 C8 103.65(14)
C4 C3 H3 108.2
C2 C3 H3 108.2
C8 C3 H3 108.2
C5 C4 C3 124.75(18)
C5 C4 H4 117.6
C3 C4 H4 117.6
C4 C5 C6 122.95(15)
C4 C5 H5 118.5
C6 C5 H5 118.5
C5 C6 C7 110.79(17)
C5 C6 H6A 109.5
C7 C6 H6A 109.5
C5 C6 H6B 109.5
C7 C6 H6B 109.5
H6A C6 H6B 108.1
C6 C7 C8 112.51(17)
C6 C7 H7A 109.1
C8 C7 H7A 109.1
C6 C7 H7B 109.1
C8 C7 H7B 109.1
H7A C7 H7B 107.8
N1 C8 C9 108.43(16)
N1 C8 C7 109.39(17)
C9 C8 C7 112.01(16)
N1 C8 C3 102.52(16)
C9 C8 C3 112.50(14)
C7 C8 C3 111.48(14)
C13 C9 C8 121.96(16)
C13 C9 C11 117.56(15)
C8 C9 C11 120.46(15)
O2 C10 O1 119.45(15)
O2 C10 C11 124.48(16)
O1 C10 C11 116.07(19)
C10 C11 C9 111.70(15)
C10 C11 H11A 109.3
C9 C11 H11A 109.3
C10 C11 H11B 109.3
C9 C11 H11B 109.3
H11A C11 H11B 107.9
O1 C12 C13 112.55(12)
O1 C12 H12A 109.1
C13 C12 H12A 109.1
O1 C12 H12B 109.1
C13 C12 H12B 109.1
H12A C12 H12B 107.8
C9 C13 C12 116.57(17)
C9 C13 C14 125.19(15)
C12 C13 C14 118.22(16)
C13 C14 C15 112.20(15)
C13 C14 H14A 109.2
C15 C14 H14A 109.2
C13 C14 H14B 109.2
C15 C14 H14B 109.2
H14A C14 H14B 107.9
N1 C15 C14 109.45(15)
N1 C15 H15A 109.8
C14 C15 H15A 109.8
N1 C15 H15B 109.8
C14 C15 H15B 109.8
H15A C15 H15B 108.2
C1 N1 C15 125.23(15)
C1 N1 C8 115.06(18)
C15 N1 C8 119.70(14)
C10 O1 C12 118.54(13)

loop_
_geom_bond_atom_site_label_1
_geom_bond_atom_site_label_2
_geom_bond_distance
C1 O3 1.238(3)
C1 N1 1.353(3)
C1 C2 1.516(3)
C2 C3 1.551(4)
C2 H2A 0.9900
C2 H2B 0.9900
C3 C4 1.509(3)
C3 C8 1.570(3)
C3 H3 1.0000
C4 C5 1.335(3)
C4 H4 0.9500
C5 C6 1.517(3)
C5 H5 0.9500
C6 C7 1.540(3)
C6 H6A 0.9900
C6 H6B 0.9900
C7 C8 1.551(3)
C7 H7A 0.9900
C7 H7B 0.9900
C8 N1 1.475(3)
C8 C9 1.521(3)
C9 C13 1.339(2)
C9 C11 1.523(3)
C10 O2 1.219(3)
C10 O1 1.355(2)
C10 C11 1.506(3)
C11 H11A 0.9900
C11 H11B 0.9900
C12 O1 1.469(3)
C12 C13 1.512(3)
C12 H12A 0.9900
C12 H12B 0.9900
C13 C14 1.515(3)
C14 C15 1.524(3)
C14 H14A 0.9900
C14 H14B 0.9900
C15 N1 1.467(3)
C15 H15A 0.9900
C15 H15B 0.9900

loop_
_geom_torsion_atom_site_label_1
_geom_torsion_atom_site_label_2
_geom_torsion_atom_site_label_3
_geom_torsion_atom_site_label_4
_geom_torsion
O3 C1 C2 C3 169.22(16)
N1 C1 C2 C3 -12.17(17)
C1 C2 C3 C4 145.70(14)
C1 C2 C3 C8 20.98(15)
C2 C3 C4 C5 -117.43(19)
C8 C3 C4 C5 1.5(2)
C3 C4 C5 C6 2.8(2)
C4 C5 C6 C7 21.6(2)
C5 C6 C7 C8 -49.91(18)
C6 C7 C8 N1 167.29(11)
C6 C7 C8 C9 -72.44(19)
C6 C7 C8 C3 54.62(19)
C4 C3 C8 N1 -146.61(13)
C2 C3 C8 N1 -21.83(14)
C4 C3 C8 C9 97.12(19)
C2 C3 C8 C9 -138.10(14)
C4 C3 C8 C7 -29.68(16)
C2 C3 C8 C7 95.10(18)
N1 C8 C9 C13 14.37(18)
C7 C8 C9 C13 -106.5(2)
C3 C8 C9 C13 127.04(17)
N1 C8 C9 C11 -163.61(12)
C7 C8 C9 C11 75.6(2)
C3 C8 C9 C11 -50.94(19)
O2 C10 C11 C9 -139.77(18)
O1 C10 C11 C9 40.0(2)
C13 C9 C11 C10 -40.2(2)
C8 C9 C11 C10 137.89(16)
C8 C9 C13 C12 -177.83(13)
C11 C9 C13 C12 0.2(2)
C8 C9 C13 C14 0.9(2)
C11 C9 C13 C14 178.91(14)
O1 C12 C13 C9 40.2(2)
O1 C12 C13 C14 -138.57(15)
C9 C13 C14 C15 10.7(2)
C12 C13 C14 C15 -170.65(13)
C13 C14 C15 N1 -36.41(18)
O3 C1 N1 C15 -2.8(3)
C2 C1 N1 C15 178.54(13)
O3 C1 N1 C8 175.87(15)
C2 C1 N1 C8 -2.75(17)
C14 C15 N1 C1 -122.72(18)
C14 C15 N1 C8 58.63(19)
C9 C8 N1 C1 135.24(14)
C7 C8 N1 C1 -102.33(18)
C3 C8 N1 C1 16.08(15)
C9 C8 N1 C15 -45.97(18)
C7 C8 N1 C15 76.45(19)
C3 C8 N1 C15 -165.14(12)
O2 C10 O1 C12 179.81(16)
C11 C10 O1 C12 0.0(2)
C13 C12 O1 C10 -40.6(2)
